data_7047094
loop_
_publ_author_name
'Saswati, ?'
'Ad\~ao, Pedro'
'Majumder, Sudarshana'
'Dash, Subhashree P.'
'Roy, Satabdi'
'Kuznetsov, Maxim L.'
'Costa Pessoa, Jo\~ao'
'Gomes, Clara S. B.'
'Hardikar, Manasi R.'
'Tiekink, Edward R. T.'
'Dinda, Rupam'

_publ_section_title
;
 Synthesis, structure, solution behavior, reactivity and biological
 evaluation of oxidovanadium(iv/v) thiosemicarbazone complexes.
;
_journal_issue 33
_journal_name_full 'Dalton transactions (Cambridge, England : 2003)'
_journal_page_first 11358
_journal_page_last 11374
_journal_paper_doi 10.1039/c8dt01668b
_journal_volume 47
_journal_year 2018
_chemical_formula_moiety 'C14 H12 F N4 O2 S V'
_chemical_formula_sum 'C14 H12 F N4 O2 S V'
_chemical_formula_weight 370.28
_space_group_crystal_system monoclinic
_space_group_IT_number 15
_space_group_name_Hall '-C 2yc'
_space_group_name_H-M_alt 'C 1 2/c 1'
_symmetry_space_group_name_Hall '-C 2yc'
_symmetry_space_group_name_H-M 'C 1 2/c 1'
_atom_sites_solution_hydrogens mixed
_audit_creation_method SHELXL-2014/7
_audit_update_record
;
2018-02-21 deposited with the CCDC.
2018-07-23 downloaded from the CCDC.
;
_cell_angle_alpha 90
_cell_angle_beta 134.83(3)
_cell_angle_gamma 90
_cell_formula_units_Z 8
_cell_length_a 19.600(3)
_cell_length_b 14.7000(8)
_cell_length_c 14.922(2)
_cell_measurement_reflns_used 3273
_cell_measurement_temperature 295(2)
_cell_measurement_theta_max 29.2894
_cell_measurement_theta_min 2.7333
_cell_volume 3049.1(17)
_computing_cell_refinement 'CrysAlis PRO (Agilent, 2012)'
_computing_data_collection 'CrysAlis PRO (Agilent, 2012)'
_computing_data_reduction 'CrysAlis PRO (Agilent, 2012)'
_computing_molecular_graphics
;
ORTEP-3 for Windows (Farrugia, 2012) and DIAMOND (Brandenburg, 2006)
;
_computing_publication_material 'SHELXL2014/7 (Sheldrick, 2015)'
_computing_structure_refinement 'SHELXL2014/7 (Sheldrick, 2015)'
_computing_structure_solution 'SHELXS97 (Sheldrick, 2008)'
_diffrn_ambient_temperature 295(2)
_diffrn_detector_area_resol_mean 10.4041
_diffrn_measured_fraction_theta_full 0.999
_diffrn_measured_fraction_theta_max 0.890
_diffrn_measurement_device_type 'Agilent Technologies SuperNova Dual diffractometer with Atlas detector'
_diffrn_measurement_method '\w scan'
_diffrn_radiation_monochromator Mirror
_diffrn_radiation_source 'SuperNova (Mo) X-ray Source'
_diffrn_radiation_type MoK\a
_diffrn_radiation_wavelength 0.71073
_diffrn_reflns_av_R_equivalents 0.0399
_diffrn_reflns_av_unetI/netI 0.0481
_diffrn_reflns_Laue_measured_fraction_full 0.999
_diffrn_reflns_Laue_measured_fraction_max 0.890
_diffrn_reflns_limit_h_max 26
_diffrn_reflns_limit_h_min -26
_diffrn_reflns_limit_k_max 19
_diffrn_reflns_limit_k_min -19
_diffrn_reflns_limit_l_max 19
_diffrn_reflns_limit_l_min -18
_diffrn_reflns_number 12030
_diffrn_reflns_point_group_measured_fraction_full 0.999
_diffrn_reflns_point_group_measured_fraction_max 0.890
_diffrn_reflns_theta_full 25.242
_diffrn_reflns_theta_max 29.353
_diffrn_reflns_theta_min 2.739
_diffrn_standards_decay_% 0
_diffrn_standards_interval_count 0
_diffrn_standards_interval_time 0
_diffrn_standards_number 0
_exptl_absorpt_coefficient_mu 0.812
_exptl_absorpt_correction_T_max 1.00000
_exptl_absorpt_correction_T_min 0.60999
_exptl_absorpt_correction_type multi-scan
_exptl_absorpt_process_details 'CrysAlis PRO (Agilent, 2012)'
_exptl_crystal_colour yellow
_exptl_crystal_density_diffrn 1.613
_exptl_crystal_description prism
_exptl_crystal_F_000 1504
_exptl_crystal_size_max 0.250
_exptl_crystal_size_mid 0.050
_exptl_crystal_size_min 0.050
_refine_diff_density_max 0.413
_refine_diff_density_min -0.284
_refine_diff_density_rms 0.056
_refine_ls_extinction_method none
_refine_ls_goodness_of_fit_ref 1.005
_refine_ls_hydrogen_treatment mixed
_refine_ls_matrix_type full
_refine_ls_number_parameters 210
_refine_ls_number_reflns 3723
_refine_ls_number_restraints 38
_refine_ls_restrained_S_all 1.007
_refine_ls_R_factor_all 0.1006
_refine_ls_R_factor_gt 0.0531
_refine_ls_shift/su_max 0.001
_refine_ls_shift/su_mean 0.000
_refine_ls_structure_factor_coef Fsqd
_refine_ls_weighting_details 'w=1/[\s^2^(Fo^2^)+(0.0589P)^2^+3.1385P] where P=(Fo^2^+2Fc^2^)/3'
_refine_ls_weighting_scheme calc
_refine_ls_wR_factor_gt 0.1208
_refine_ls_wR_factor_ref 0.1485
_reflns_Friedel_coverage 0.000
_reflns_number_gt 2247
_reflns_number_total 3723
_reflns_threshold_expression 'I > 2\s(I)'
_cod_data_source_file c8dt01668b2.cif
_cod_data_source_block 2
_cod_depositor_comments 'Adding full bibliography for 7047093--7047094.cif.'
_cod_original_cell_volume 3049.1(11)
_cod_database_code 7047094
_shelx_shelxl_version_number 2014/7
_shelx_space_group_comment
;
The symmetry employed for this shelxl refinement is uniquely defined
by the following loop, which should always be used as a source of
symmetry information in preference to the above space-group names.
They are only intended as comments.
;
_shelx_estimated_absorpt_t_min 0.823
_shelx_estimated_absorpt_t_max 0.961

loop_
_space_group_symop_operation_xyz
'x, y, z'
'-x, y, -z+1/2'
'x+1/2, y+1/2, z'
'-x+1/2, y+1/2, -z+1/2'
'-x, -y, -z'
'x, -y, z-1/2'
'-x+1/2, -y+1/2, -z'
'x+1/2, -y+1/2, z-1/2'

loop_
_atom_site_label
_atom_site_type_symbol
_atom_site_fract_x
_atom_site_fract_y
_atom_site_fract_z
_atom_site_U_iso_or_equiv
_atom_site_adp_type
_atom_site_occupancy
_atom_site_site_symmetry_order
_atom_site_calc_flag
_atom_site_refinement_flags_posn
_atom_site_refinement_flags_adp
_atom_site_refinement_flags_occupancy
_atom_site_disorder_assembly
_atom_site_disorder_group
V V 0.63134(4) 0.31397(4) 0.70273(5) 0.0546(2) Uani 1 1 d . . . . .
S1 S 0.47221(7) 0.27425(6) 0.59559(11) 0.0789(3) Uani 1 1 d . . . . .
F1 F 0.0984(8) 0.6763(7) 0.3840(14) 0.110(3) Uani 0.5 1 d . . P A 1
F1' F 0.0721(8) 0.6373(7) 0.3828(14) 0.110(3) Uani 0.5 1 d . . P A 2
O1 O 0.69357(17) 0.25778(18) 0.8323(2) 0.0756(7) Uani 1 1 d . . . . .
O2 O 0.6361(2) 0.2654(2) 0.6116(3) 0.0904(9) Uani 1 1 d . . . . .
N1 N 0.33382(19) 0.3836(2) 0.5155(3) 0.0632(8) Uani 1 1 d D . . . .
H1N H 0.311(3) 0.3282(12) 0.496(4) 0.090(14) Uiso 1 1 d D . . . .
N2 N 0.47369(18) 0.45804(18) 0.6088(2) 0.0558(7) Uani 1 1 d . . . . .
N3 N 0.56626(17) 0.44403(18) 0.6653(2) 0.0527(6) Uani 1 1 d . . . . .
N4 N 0.73635(19) 0.4105(2) 0.7697(2) 0.0633(8) Uani 1 1 d . . . . .
C1 C 0.2740(9) 0.4604(7) 0.4753(16) 0.055(2) Uani 0.5 1 d DG U P A 1
C2 C 0.1856(9) 0.4451(4) 0.4344(16) 0.0611(17) Uani 0.5 1 d G U P A 1
H2 H 0.1650 0.3860 0.4262 0.073 Uiso 0.5 1 calc R U P A 1
C3 C 0.1281(6) 0.5183(5) 0.4059(12) 0.069(2) Uani 0.5 1 d G U P A 1
H3 H 0.0690 0.5081 0.3785 0.083 Uiso 0.5 1 calc R U P A 1
C4 C 0.1590(5) 0.6067(4) 0.4182(10) 0.064(2) Uani 0.5 1 d G U P A 1
C5 C 0.2473(6) 0.6220(6) 0.4591(11) 0.070(2) Uani 0.5 1 d G U P A 1
H5 H 0.2680 0.6812 0.4674 0.084 Uiso 0.5 1 calc R U P A 1
C6 C 0.3048(6) 0.5488(9) 0.4877(13) 0.061(2) Uani 0.5 1 d G U P A 1
H6 H 0.3640 0.5590 0.5150 0.074 Uiso 0.5 1 calc R U P A 1
C7 C 0.4269(2) 0.3817(2) 0.5748(3) 0.0537(8) Uani 1 1 d . . . . .
C8 C 0.6179(2) 0.5173(2) 0.7011(3) 0.0575(9) Uani 1 1 d . . . . .
C9 C 0.5823(3) 0.6104(2) 0.6866(4) 0.0796(12) Uani 1 1 d . . . . .
H9A H 0.5455 0.6102 0.7070 0.119 Uiso 1 1 calc R U . . .
H9B H 0.5423 0.6303 0.6010 0.119 Uiso 1 1 calc R U . . .
H9C H 0.6359 0.6511 0.7426 0.119 Uiso 1 1 calc R U . . .
C10 C 0.7142(2) 0.4994(3) 0.7565(3) 0.0618(9) Uani 1 1 d . . . . .
C11 C 0.7795(3) 0.5658(3) 0.7911(3) 0.0828(13) Uani 1 1 d . . . . .
H11 H 0.7641 0.6271 0.7824 0.099 Uiso 1 1 calc R U . . .
C12 C 0.8671(3) 0.5398(4) 0.8384(4) 0.0955(15) Uani 1 1 d . . . . .
H12 H 0.9110 0.5836 0.8603 0.115 Uiso 1 1 calc R U . . .
C13 C 0.8895(3) 0.4505(4) 0.8531(4) 0.0919(15) Uani 1 1 d . . . . .
H13 H 0.9490 0.4324 0.8861 0.110 Uiso 1 1 calc R U . . .
C14 C 0.8227(3) 0.3863(3) 0.8186(3) 0.0779(11) Uani 1 1 d . . . . .
H14 H 0.8383 0.3248 0.8296 0.094 Uiso 1 1 calc R U . . .
C1' C 0.2745(8) 0.4518(7) 0.4936(16) 0.055(2) Uani 0.5 1 d DG . P A 2
C2' C 0.1868(10) 0.4213(4) 0.4458(16) 0.0611(17) Uani 0.5 1 d G . P A 2
H2' H 0.1754 0.3593 0.4412 0.073 Uiso 0.5 1 calc R U P A 2
C3' C 0.1163(6) 0.4836(5) 0.4049(12) 0.069(2) Uani 0.5 1 d G . P A 2
H3' H 0.0577 0.4632 0.3729 0.083 Uiso 0.5 1 calc R U P A 2
C4' C 0.1334(4) 0.5763(4) 0.4118(9) 0.064(2) Uani 0.5 1 d G . P A 2
C5' C 0.2211(6) 0.6068(5) 0.4596(11) 0.070(2) Uani 0.5 1 d G . P A 2
H5' H 0.2325 0.6688 0.4642 0.084 Uiso 0.5 1 calc R U P A 2
C6' C 0.2916(6) 0.5445(8) 0.5005(13) 0.061(2) Uani 0.5 1 d G . P A 2
H6' H 0.3502 0.5648 0.5325 0.074 Uiso 0.5 1 calc R U P A 2

loop_
_atom_site_aniso_label
_atom_site_aniso_U_11
_atom_site_aniso_U_22
_atom_site_aniso_U_33
_atom_site_aniso_U_23
_atom_site_aniso_U_13
_atom_site_aniso_U_12
V 0.0474(3) 0.0582(4) 0.0507(3) 0.0037(2) 0.0319(3) -0.0004(2)
S1 0.0522(5) 0.0508(5) 0.1002(7) 0.0107(5) 0.0418(5) -0.0035(4)
F1 0.087(6) 0.113(8) 0.112(2) -0.013(5) 0.063(4) 0.030(4)
F1' 0.087(6) 0.113(8) 0.112(2) -0.013(5) 0.063(4) 0.030(4)
O1 0.0566(14) 0.0822(17) 0.0700(15) 0.0243(13) 0.0383(13) 0.0124(12)
O2 0.101(2) 0.099(2) 0.0895(19) -0.0221(16) 0.0737(18) -0.0166(17)
N1 0.0440(16) 0.0635(19) 0.0656(17) 0.0023(15) 0.0327(15) -0.0051(14)
N2 0.0440(15) 0.0546(15) 0.0495(14) 0.0025(12) 0.0261(13) -0.0009(12)
N3 0.0443(15) 0.0588(16) 0.0410(13) 0.0030(11) 0.0251(12) -0.0081(12)
N4 0.0460(16) 0.089(2) 0.0452(14) 0.0004(14) 0.0286(13) -0.0134(14)
C1 0.0518(19) 0.072(3) 0.033(4) 0.003(2) 0.027(2) 0.0014(19)
C2 0.057(2) 0.077(4) 0.047(3) 0.013(4) 0.036(2) 0.007(3)
C3 0.059(3) 0.090(6) 0.057(2) 0.001(5) 0.041(2) 0.008(4)
C4 0.049(4) 0.077(5) 0.057(2) -0.012(4) 0.034(3) 0.001(4)
C5 0.055(5) 0.078(4) 0.066(2) -0.010(3) 0.038(3) 0.004(3)
C6 0.054(3) 0.083(3) 0.049(3) -0.005(2) 0.037(2) 0.009(2)
C7 0.0441(17) 0.0566(19) 0.0461(16) 0.0069(14) 0.0267(15) -0.0037(14)
C8 0.0520(19) 0.060(2) 0.0395(15) 0.0029(14) 0.0247(15) -0.0142(15)
C9 0.078(3) 0.058(2) 0.067(2) 0.0006(18) 0.038(2) -0.0167(19)
C10 0.052(2) 0.077(2) 0.0406(16) 0.0015(16) 0.0270(16) -0.0191(17)
C11 0.061(2) 0.101(3) 0.053(2) 0.0012(19) 0.0286(19) -0.032(2)
C12 0.064(3) 0.134(4) 0.060(2) -0.002(3) 0.033(2) -0.041(3)
C13 0.047(2) 0.158(5) 0.054(2) 0.001(3) 0.0300(19) -0.022(3)
C14 0.050(2) 0.115(3) 0.056(2) 0.003(2) 0.0329(19) -0.006(2)
C1' 0.0518(19) 0.072(3) 0.033(4) 0.003(2) 0.027(2) 0.0014(19)
C2' 0.057(2) 0.077(4) 0.047(3) 0.013(4) 0.036(2) 0.007(3)
C3' 0.059(3) 0.090(6) 0.057(2) 0.001(5) 0.041(2) 0.008(4)
C4' 0.049(4) 0.077(5) 0.057(2) -0.012(4) 0.034(3) 0.001(4)
C5' 0.055(5) 0.078(4) 0.066(2) -0.010(3) 0.038(3) 0.004(3)
C6' 0.054(3) 0.083(3) 0.049(3) -0.005(2) 0.037(2) 0.009(2)

loop_
_atom_type_symbol
_atom_type_description
_atom_type_scat_dispersion_real
_atom_type_scat_dispersion_imag
_atom_type_scat_source
C C 0.0033 0.0016 'International Tables Vol C Tables 4.2.6.8 and 6.1.1.4'
H H 0.0000 0.0000 'International Tables Vol C Tables 4.2.6.8 and 6.1.1.4'
N N 0.0061 0.0033 'International Tables Vol C Tables 4.2.6.8 and 6.1.1.4'
O O 0.0106 0.0060 'International Tables Vol C Tables 4.2.6.8 and 6.1.1.4'
F F 0.0171 0.0103 'International Tables Vol C Tables 4.2.6.8 and 6.1.1.4'
S S 0.1246 0.1234 'International Tables Vol C Tables 4.2.6.8 and 6.1.1.4'
V V 0.3005 0.5294 'International Tables Vol C Tables 4.2.6.8 and 6.1.1.4'

loop_
_geom_angle_atom_site_label_1
_geom_angle_atom_site_label_2
_geom_angle_atom_site_label_3
_geom_angle
O2 V O1 110.14(16)
O2 V N4 94.70(14)
O1 V N4 96.77(12)
O2 V N3 123.99(13)
O1 V N3 125.43(12)
N4 V N3 73.90(11)
O2 V S1 98.93(11)
O1 V S1 101.94(10)
N4 V S1 151.35(10)
N3 V S1 77.58(7)
C7 S1 V 99.31(11)
C7 N1 C1' 133.4(7)
C7 N1 C1 128.5(7)
C7 N1 H1N 110(3)
C1' N1 H1N 116(3)
C1 N1 H1N 121(3)
C7 N2 N3 111.8(3)
C8 N3 N2 115.8(3)
C8 N3 V 118.8(2)
N2 N3 V 125.42(19)
C14 N4 C10 119.5(3)
C14 N4 V 121.5(3)
C10 N4 V 118.9(2)
C2 C1 C6 120.0
C2 C1 N1 117.3(9)
C6 C1 N1 122.3(9)
C3 C2 C1 120.0
C3 C2 H2 120.0
C1 C2 H2 120.0
C2 C3 C4 120.0
C2 C3 H3 120.0
C4 C3 H3 120.0
F1 C4 C5 121.9(6)
F1 C4 C3 118.0(6)
C5 C4 C3 120.0
C4 C5 C6 120.0
C4 C5 H5 120.0
C6 C5 H5 120.0
C5 C6 C1 120.0
C5 C6 H6 120.0
C1 C6 H6 120.0
N2 C7 N1 119.4(3)
N2 C7 S1 125.7(3)
N1 C7 S1 114.9(2)
N3 C8 C10 113.9(3)
N3 C8 C9 123.5(3)
C10 C8 C9 122.6(3)
C8 C9 H9A 109.5
C8 C9 H9B 109.5
H9A C9 H9B 109.5
C8 C9 H9C 109.5
H9A C9 H9C 109.5
H9B C9 H9C 109.5
N4 C10 C11 120.8(4)
N4 C10 C8 114.4(3)
C11 C10 C8 124.8(4)
C12 C11 C10 119.1(5)
C12 C11 H11 120.4
C10 C11 H11 120.4
C13 C12 C11 119.9(4)
C13 C12 H12 120.0
C11 C12 H12 120.0
C12 C13 C14 119.2(4)
C12 C13 H13 120.4
C14 C13 H13 120.4
N4 C14 C13 121.5(5)
N4 C14 H14 119.3
C13 C14 H14 119.3
N1 C1' C2' 114.6(9)
N1 C1' C6' 124.9(10)
C2' C1' C6' 120.0
C3' C2' C1' 120.0
C3' C2' H2' 120.0
C1' C2' H2' 120.0
C4' C3' C2' 120.0
C4' C3' H3' 120.0
C2' C3' H3' 120.0
F1' C4' C3' 122.1(6)
F1' C4' C5' 117.7(6)
C3' C4' C5' 120.0
C6' C5' C4' 120.0
C6' C5' H5' 120.0
C4' C5' H5' 120.0
C5' C6' C1' 120.0
C5' C6' H6' 120.0
C1' C6' H6' 120.0

loop_
_geom_bond_atom_site_label_1
_geom_bond_atom_site_label_2
_geom_bond_distance
V O2 1.596(3)
V O1 1.607(2)
V N4 2.085(3)
V N3 2.142(3)
V S1 2.3652(13)
S1 C7 1.730(3)
F1 C4 1.364(13)
F1' C4' 1.305(13)
N1 C7 1.355(4)
N1 C1' 1.388(6)
N1 C1 1.420(6)
N1 H1N 0.877(10)
N2 C7 1.305(4)
N2 N3 1.374(4)
N3 C8 1.307(4)
N4 C14 1.335(5)
N4 C10 1.346(5)
C1 C2 1.3900
C1 C6 1.3900
C2 C3 1.3900
C2 H2 0.9300
C3 C4 1.3900
C3 H3 0.9300
C4 C5 1.3900
C5 C6 1.3900
C5 H5 0.9300
C6 H6 0.9300
C8 C10 1.455(5)
C8 C9 1.482(5)
C9 H9A 0.9600
C9 H9B 0.9600
C9 H9C 0.9600
C10 C11 1.387(5)
C11 C12 1.373(6)
C11 H11 0.9300
C12 C13 1.352(7)
C12 H12 0.9300
C13 C14 1.386(6)
C13 H13 0.9300
C14 H14 0.9300
C1' C2' 1.3900
C1' C6' 1.3900
C2' C3' 1.3900
C2' H2' 0.9300
C3' C4' 1.3900
C3' H3' 0.9300
C4' C5' 1.3900
C5' C6' 1.3900
C5' H5' 0.9300
C6' H6' 0.9300

loop_
_geom_torsion_atom_site_label_1
_geom_torsion_atom_site_label_2
_geom_torsion_atom_site_label_3
_geom_torsion_atom_site_label_4
_geom_torsion
C7 N2 N3 C8 179.3(3)
C7 N2 N3 V -2.6(3)
C7 N1 C1 C2 -170.1(6)
C7 N1 C1 C6 3.4(15)
C6 C1 C2 C3 0.0
N1 C1 C2 C3 173.6(13)
C1 C2 C3 C4 0.0
C2 C3 C4 F1 177.2(12)
C2 C3 C4 C5 0.0
F1 C4 C5 C6 -177.1(12)
C3 C4 C5 C6 0.0
C4 C5 C6 C1 0.0
C2 C1 C6 C5 0.0
N1 C1 C6 C5 -173.3(14)
N3 N2 C7 N1 -178.8(3)
N3 N2 C7 S1 -0.2(4)
C1' N1 C7 N2 -10.0(11)
C1 N1 C7 N2 4.6(10)
C1' N1 C7 S1 171.2(10)
C1 N1 C7 S1 -174.2(9)
V S1 C7 N2 2.2(3)
V S1 C7 N1 -179.1(2)
N2 N3 C8 C10 -178.0(2)
V N3 C8 C10 3.8(3)
N2 N3 C8 C9 1.7(4)
V N3 C8 C9 -176.5(3)
C14 N4 C10 C11 1.1(5)
V N4 C10 C11 -175.2(3)
C14 N4 C10 C8 179.5(3)
V N4 C10 C8 3.2(4)
N3 C8 C10 N4 -4.5(4)
C9 C8 C10 N4 175.8(3)
N3 C8 C10 C11 173.8(3)
C9 C8 C10 C11 -5.9(5)
N4 C10 C11 C12 0.5(5)
C8 C10 C11 C12 -177.7(3)
C10 C11 C12 C13 -1.4(6)
C11 C12 C13 C14 0.8(6)
C10 N4 C14 C13 -1.7(5)
V N4 C14 C13 174.4(3)
C12 C13 C14 N4 0.8(6)
C7 N1 C1' C2' -170.1(6)
C7 N1 C1' C6' 18.6(17)
N1 C1' C2' C3' -171.8(13)
C6' C1' C2' C3' 0.0
C1' C2' C3' C4' 0.0
C2' C3' C4' F1' -175.1(13)
C2' C3' C4' C5' 0.0
F1' C4' C5' C6' 175.4(12)
C3' C4' C5' C6' 0.0
C4' C5' C6' C1' 0.0
N1 C1' C6' C5' 170.9(14)
C2' C1' C6' C5' 0.0
